data_1554603
loop_
_publ_author_name
'Zegke, Markus'
'Zhang, Xiaobin'
'Pidchenko, Ivan'
'Hlina, Johann A.'
'Lord, Rianne M.'
'Purkis, Jamie'
'Nichol, Gary S.'
'Magnani, Nicola'
'Schreckenbach, Georg'
'Vitova, Tonya'
'Love, Jason B.'
'Arnold, Polly L.'

_publ_section_title
;
 Differential uranyl(v) oxo-group bonding between the uranium and metal
 cations from groups 1, 2, 4, and 12; a high energy resolution X-ray
 absorption, computational, and synthetic study
;
_journal_issue 42
_journal_name_full 'Chemical Science'
_journal_page_first 9740
_journal_paper_doi 10.1039/C8SC05717F
_journal_volume 10
_journal_year 2019
_chemical_formula_sum 'C62 H62 I N12 O2 U Zn'
_chemical_formula_weight 1437.54
_space_group_IT_number 19
_space_group_name_Hall 'P 2ac 2ab'
_space_group_name_H-M_alt 'P 21 21 21'
_symmetry_cell_setting orthorhombic
_symmetry_space_group_name_H-M 'P 21 21 21'
_atom_sites_solution_hydrogens geom
_atom_sites_solution_primary direct
_atom_sites_solution_secondary difmap
_audit_creation_method SHELXL-97
_audit_update_record
;
2018-12-07 deposited with the CCDC.	2019-08-27 downloaded from the CCDC.
;
_cell_angle_alpha 90.00
_cell_angle_beta 90.00
_cell_angle_gamma 90.00
_cell_formula_units_Z 4
_cell_length_a 13.27300(10)
_cell_length_b 16.43680(10)
_cell_length_c 27.8646(2)
_cell_measurement_reflns_used 47386
_cell_measurement_temperature 120(2)
_cell_measurement_theta_max 76.1280
_cell_measurement_theta_min 3.6740
_cell_volume 6079.10(7)
_computing_cell_refinement
;
CrysAlisPro, Agilent Technologies,
Version 1.171.37.35e (release 07-10-2014 CrysAlis171 .NET)
(compiled Oct  7 2014,17:20:27)
;
_computing_data_collection
;
CrysAlisPro, Agilent Technologies,
Version 1.171.37.35e (release 07-10-2014 CrysAlis171 .NET)
(compiled Oct  7 2014,17:20:27)
;
_computing_data_reduction
;
CrysAlisPro, Agilent Technologies,
Version 1.171.37.35e (release 07-10-2014 CrysAlis171 .NET)
(compiled Oct  7 2014,17:20:27)
;
_computing_molecular_graphics MERCURY
_computing_publication_material ORTEP
_computing_structure_refinement 'SHELXL-97 (Sheldrick, 2008)'
_computing_structure_solution 'Direct Methods, SHELXL-97 (Sheldrick, 2008)'
_diffrn_ambient_temperature 120(2)
_diffrn_detector_area_resol_mean 5.1574
_diffrn_measured_fraction_theta_full 0.995
_diffrn_measured_fraction_theta_max 0.995
_diffrn_measurement_device_type 'SuperNova, Dual, Cu at zero, Atlas'
_diffrn_measurement_method '\w scans'
_diffrn_radiation_monochromator mirror
_diffrn_radiation_source 'sealed X-ray tube'
_diffrn_radiation_type CuK\a
_diffrn_radiation_wavelength 1.54184
_diffrn_reflns_av_R_equivalents 0.0535
_diffrn_reflns_av_sigmaI/netI 0.0290
_diffrn_reflns_limit_h_max 16
_diffrn_reflns_limit_h_min -16
_diffrn_reflns_limit_k_max 19
_diffrn_reflns_limit_k_min -20
_diffrn_reflns_limit_l_max 33
_diffrn_reflns_limit_l_min -34
_diffrn_reflns_number 99868
_diffrn_reflns_theta_full 76.49
_diffrn_reflns_theta_max 76.49
_diffrn_reflns_theta_min 3.12
_exptl_absorpt_coefficient_mu 12.323
_exptl_absorpt_correction_T_max 1.00000
_exptl_absorpt_correction_T_min 0.69232
_exptl_absorpt_correction_type multi-scan
_exptl_absorpt_process_details
;
CrysAlisPro, Agilent Technologies,
Version 1.171.37.35e (release 07-10-2014 CrysAlis171 .NET)
(compiled Oct  7 2014,17:20:27)
Empirical absorption correction using spherical harmonics,
 implemented in SCALE3 ABSPACK scaling algorithm.
Empirical absorption correction using spherical harmonics,
 implemented in SCALE3 ABSPACK scaling algorithm.
;
_exptl_crystal_colour yellow
_exptl_crystal_density_diffrn 1.571
_exptl_crystal_density_method 'not measured'
_exptl_crystal_description plate
_exptl_crystal_F_000 2836
_exptl_crystal_size_max 0.1234
_exptl_crystal_size_mid 0.0547
_exptl_crystal_size_min 0.0264
_refine_diff_density_max 0.459
_refine_diff_density_min -1.014
_refine_diff_density_rms 0.071
_refine_ls_abs_structure_details 'Flack H D (1983), Acta Cryst. A39, 876-881'
_refine_ls_abs_structure_Flack -0.020(2)
_refine_ls_extinction_method none
_refine_ls_goodness_of_fit_ref 0.900
_refine_ls_hydrogen_treatment mixed
_refine_ls_matrix_type full
_refine_ls_number_parameters 720
_refine_ls_number_reflns 12683
_refine_ls_number_restraints 0
_refine_ls_restrained_S_all 0.900
_refine_ls_R_factor_all 0.0216
_refine_ls_R_factor_gt 0.0202
_refine_ls_shift/su_max 0.004
_refine_ls_shift/su_mean 0.000
_refine_ls_structure_factor_coef Fsqd
_refine_ls_weighting_details 'calc w=1/[\s^2^(Fo^2^)+(0.0272P)^2^+5.8603P] where P=(Fo^2^+2Fc^2^)/3'
_refine_ls_weighting_scheme calc
_refine_ls_wR_factor_gt 0.0468
_refine_ls_wR_factor_ref 0.0473
_reflns_number_gt 12267
_reflns_number_total 12683
_reflns_threshold_expression >2\s(I)
_cod_data_source_file c8sc05717f2.cif
_cod_data_source_block po4056_refinalized
_cod_database_code 1554603

loop_
_symmetry_equiv_pos_as_xyz
'x, y, z'
'-x+1/2, -y, z+1/2'
'-x, y+1/2, -z+1/2'
'x+1/2, -y+1/2, -z'

loop_
_atom_site_label
_atom_site_type_symbol
_atom_site_fract_x
_atom_site_fract_y
_atom_site_fract_z
_atom_site_U_iso_or_equiv
_atom_site_adp_type
_atom_site_occupancy
_atom_site_symmetry_multiplicity
_atom_site_calc_flag
_atom_site_refinement_flags
C1 C 0.7315(3) 0.45855(19) 0.29671(11) 0.0200(6) Uani 1 1 d .
C2 C 0.6705(3) 0.4936(2) 0.33241(13) 0.0256(7) Uani 1 1 d .
H2 H 0.6828 0.4931 0.3660 0.031 Uiso 1 1 calc R
C3 C 0.5886(3) 0.5293(2) 0.30912(13) 0.0276(8) Uani 1 1 d .
H3 H 0.5341 0.5577 0.3235 0.033 Uiso 1 1 calc R
C4 C 0.6034(2) 0.5146(2) 0.25983(12) 0.0231(6) Uani 1 1 d .
C5 C 0.5401(3) 0.5342(2) 0.22039(13) 0.0242(7) Uani 1 1 d .
H5 H 0.4779 0.5611 0.2260 0.029 Uiso 1 1 calc R
C6 C 0.5003(3) 0.5384(2) 0.13848(13) 0.0206(7) Uani 1 1 d .
C7 C 0.4538(3) 0.6147(2) 0.13586(14) 0.0251(7) Uani 1 1 d .
H7 H 0.4654 0.6533 0.1606 0.030 Uiso 1 1 calc R
C8 C 0.3908(3) 0.6353(2) 0.09773(14) 0.0273(8) Uani 1 1 d .
C9 C 0.3375(3) 0.7163(3) 0.09721(17) 0.0373(9) Uani 1 1 d .
H9A H 0.3603 0.7491 0.1245 0.056 Uiso 1 1 calc R
H9B H 0.2646 0.7075 0.0996 0.056 Uiso 1 1 calc R
H9C H 0.3528 0.7448 0.0672 0.056 Uiso 1 1 calc R
C10 C 0.3769(3) 0.5796(2) 0.06004(14) 0.0264(8) Uani 1 1 d .
C11 C 0.3119(3) 0.5996(3) 0.01734(16) 0.0362(9) Uani 1 1 d .
H11A H 0.3112 0.5532 -0.0048 0.054 Uiso 1 1 calc R
H11B H 0.3392 0.6474 0.0009 0.054 Uiso 1 1 calc R
H11C H 0.2431 0.6110 0.0281 0.054 Uiso 1 1 calc R
C12 C 0.4239(2) 0.5037(2) 0.06284(13) 0.0236(7) Uani 1 1 d .
H12 H 0.4152 0.4660 0.0373 0.028 Uiso 1 1 calc R
C13 C 0.4835(2) 0.4814(2) 0.10225(12) 0.0206(6) Uani 1 1 d .
C14 C 0.4823(2) 0.3416(2) 0.09210(12) 0.0188(6) Uani 1 1 d .
H14 H 0.4180 0.3475 0.0775 0.023 Uiso 1 1 calc R
C15 C 0.5263(2) 0.2617(2) 0.09606(12) 0.0185(6) Uani 1 1 d .
C16 C 0.4898(3) 0.1865(2) 0.08345(12) 0.0220(7) Uani 1 1 d .
H16 H 0.4264 0.1755 0.0690 0.026 Uiso 1 1 calc R
C17 C 0.5638(3) 0.1284(2) 0.09590(13) 0.0228(7) Uani 1 1 d .
H17 H 0.5596 0.0713 0.0911 0.027 Uiso 1 1 calc R
C18 C 0.6434(3) 0.1700(2) 0.11626(13) 0.0193(6) Uani 1 1 d .
C19 C 0.7442(3) 0.13841(18) 0.13394(11) 0.0200(6) Uani 1 1 d .
C20 C 0.7659(3) 0.1698(2) 0.18527(12) 0.0256(7) Uani 1 1 d .
H20A H 0.8306 0.1481 0.1964 0.038 Uiso 1 1 calc R
H20B H 0.7122 0.1518 0.2069 0.038 Uiso 1 1 calc R
H20C H 0.7687 0.2294 0.1850 0.038 Uiso 1 1 calc R
C21 C 0.7422(3) 0.0449(2) 0.13524(13) 0.0276(7) Uani 1 1 d .
H21A H 0.7328 0.0238 0.1026 0.041 Uiso 1 1 calc R
H21B H 0.6864 0.0266 0.1556 0.041 Uiso 1 1 calc R
H21C H 0.8060 0.0246 0.1483 0.041 Uiso 1 1 calc R
C22 C 0.8256(3) 0.1667(2) 0.09964(13) 0.0208(7) Uani 1 1 d .
C23 C 0.8899(3) 0.1231(2) 0.06954(14) 0.0240(7) Uani 1 1 d .
H23 H 0.8941 0.0655 0.0672 0.029 Uiso 1 1 calc R
C24 C 0.9474(3) 0.1796(2) 0.04324(13) 0.0246(7) Uani 1 1 d .
H24 H 0.9974 0.1669 0.0200 0.029 Uiso 1 1 calc R
C25 C 0.9183(2) 0.2563(2) 0.05717(12) 0.0196(6) Uani 1 1 d .
C26 C 0.9527(2) 0.3356(2) 0.04300(12) 0.0205(7) Uani 1 1 d .
H26 H 1.0016 0.3406 0.0183 0.025 Uiso 1 1 calc R
C27 C 0.9505(2) 0.4770(2) 0.04930(12) 0.0198(6) Uani 1 1 d .
C28 C 0.9689(3) 0.4997(2) 0.00163(12) 0.0221(7) Uani 1 1 d .
H28 H 0.9596 0.4607 -0.0231 0.027 Uiso 1 1 calc R
C29 C 1.0007(3) 0.5781(2) -0.01042(14) 0.0255(7) Uani 1 1 d .
C30 C 1.0200(4) 0.6002(3) -0.06226(15) 0.0359(9) Uani 1 1 d .
H30A H 1.0927 0.6053 -0.0676 0.054 Uiso 1 1 calc R
H30B H 0.9871 0.6521 -0.0696 0.054 Uiso 1 1 calc R
H30C H 0.9927 0.5576 -0.0831 0.054 Uiso 1 1 calc R
C31 C 1.0155(3) 0.6353(2) 0.02649(14) 0.0260(7) Uani 1 1 d .
C32 C 1.0512(3) 0.7211(2) 0.01537(16) 0.0346(9) Uani 1 1 d .
H32A H 0.9974 0.7511 -0.0009 0.052 Uiso 1 1 calc R
H32B H 1.1106 0.7187 -0.0055 0.052 Uiso 1 1 calc R
H32C H 1.0688 0.7489 0.0453 0.052 Uiso 1 1 calc R
C33 C 0.9957(3) 0.6133(2) 0.07396(13) 0.0240(7) Uani 1 1 d .
H33 H 1.0051 0.6521 0.0988 0.029 Uiso 1 1 calc R
C34 C 0.9626(2) 0.5357(2) 0.08534(12) 0.0195(7) Uani 1 1 d .
C35 C 1.0092(2) 0.5235(2) 0.16528(13) 0.0222(6) Uani 1 1 d .
H35 H 1.0716 0.5471 0.1560 0.027 Uiso 1 1 calc R
C36 C 0.9931(3) 0.5017(2) 0.21404(13) 0.0219(7) Uani 1 1 d .
C37 C 1.0607(3) 0.5022(2) 0.25266(13) 0.0241(8) Uani 1 1 d .
H37 H 1.1281 0.5216 0.2524 0.029 Uiso 1 1 calc R
C38 C 1.0091(3) 0.4686(2) 0.29143(12) 0.0231(7) Uani 1 1 d .
H38 H 1.0347 0.4606 0.3229 0.028 Uiso 1 1 calc R
C39 C 0.9119(3) 0.4488(2) 0.27500(12) 0.0189(6) Uani 1 1 d .
C40 C 0.8274(3) 0.4091(2) 0.30236(12) 0.0214(7) Uani 1 1 d .
C41 C 0.8550(3) 0.4010(3) 0.35542(13) 0.0280(8) Uani 1 1 d .
H41A H 0.9130 0.3646 0.3588 0.042 Uiso 1 1 calc R
H41B H 0.7976 0.3787 0.3731 0.042 Uiso 1 1 calc R
H41C H 0.8722 0.4547 0.3684 0.042 Uiso 1 1 calc R
C42 C 0.8094(3) 0.3229(2) 0.28220(13) 0.0250(7) Uani 1 1 d .
H42A H 0.7949 0.3264 0.2478 0.038 Uiso 1 1 calc R
H42B H 0.7522 0.2979 0.2988 0.038 Uiso 1 1 calc R
H42C H 0.8698 0.2897 0.2872 0.038 Uiso 1 1 calc R
C43 C 0.7240(3) 0.5846(2) 0.06091(14) 0.0305(8) Uani 1 1 d .
H43 H 0.7333 0.6286 0.0825 0.037 Uiso 1 1 calc R
C44 C 0.7148(4) 0.6012(3) 0.01258(17) 0.0478(13) Uani 1 1 d .
H44 H 0.7184 0.6555 0.0010 0.057 Uiso 1 1 calc R
C45 C 0.6998(4) 0.5359(3) -0.01894(15) 0.0525(14) Uani 1 1 d .
H45 H 0.6923 0.5454 -0.0524 0.063 Uiso 1 1 calc R
C46 C 0.6960(3) 0.4579(3) -0.00119(14) 0.0356(9) Uani 1 1 d .
H46 H 0.6862 0.4128 -0.0220 0.043 Uiso 1 1 calc R
C47 C 0.7067(3) 0.4467(2) 0.04752(13) 0.0248(7) Uani 1 1 d .
H47 H 0.7043 0.3928 0.0597 0.030 Uiso 1 1 calc R
C48 C 0.6141(3) 0.7233(3) 0.25891(15) 0.0301(8) Uani 1 1 d .
H48 H 0.6571 0.6853 0.2745 0.036 Uiso 1 1 calc R
C49 C 0.5263(3) 0.7473(3) 0.28186(16) 0.0356(9) Uani 1 1 d .
H49 H 0.5093 0.7262 0.3126 0.043 Uiso 1 1 calc R
C50 C 0.4641(3) 0.8024(3) 0.25919(16) 0.0345(9) Uani 1 1 d .
H50 H 0.4043 0.8208 0.2744 0.041 Uiso 1 1 calc R
C51 C 0.4899(3) 0.8304(3) 0.21423(17) 0.0357(9) Uani 1 1 d .
H51 H 0.4473 0.8673 0.1976 0.043 Uiso 1 1 calc R
C52 C 0.5785(3) 0.8038(2) 0.19383(14) 0.0300(8) Uani 1 1 d .
H52 H 0.5962 0.8233 0.1629 0.036 Uiso 1 1 calc R
C53 C 0.8629(3) 0.6516(2) 0.27544(13) 0.0258(7) Uani 1 1 d .
H53 H 0.8264 0.6043 0.2665 0.031 Uiso 1 1 calc R
C54 C 0.9123(3) 0.6530(2) 0.31909(14) 0.0295(8) Uani 1 1 d .
H54 H 0.9087 0.6076 0.3401 0.035 Uiso 1 1 calc R
C55 C 0.9664(3) 0.7206(3) 0.33162(17) 0.0361(9) Uani 1 1 d .
H55 H 1.0003 0.7226 0.3616 0.043 Uiso 1 1 calc R
C56 C 0.9715(3) 0.7852(3) 0.30077(18) 0.0396(10) Uani 1 1 d .
H56 H 1.0102 0.8320 0.3086 0.048 Uiso 1 1 calc R
C57 C 0.9192(3) 0.7810(3) 0.25782(16) 0.0332(9) Uani 1 1 d .
H57 H 0.9217 0.8261 0.2365 0.040 Uiso 1 1 calc R
C58 C 0.7198(3) 0.2031(3) -0.01856(18) 0.0449(11) Uani 1 1 d .
H58 H 0.7231 0.2224 0.0135 0.054 Uiso 1 1 calc R
C59 C 0.7023(3) 0.1210(3) -0.0254(2) 0.0448(11) Uani 1 1 d .
H59 H 0.6947 0.0855 0.0013 0.054 Uiso 1 1 calc R
C60 C 0.6961(4) 0.0920(4) -0.0715(2) 0.0529(13) Uani 1 1 d .
H60 H 0.6836 0.0361 -0.0775 0.064 Uiso 1 1 calc R
C61 C 0.7085(4) 0.1458(5) -0.1087(2) 0.0645(18) Uani 1 1 d .
H61 H 0.7047 0.1279 -0.1410 0.077 Uiso 1 1 calc R
C62 C 0.7267(4) 0.2262(4) -0.0981(2) 0.0641(16) Uani 1 1 d .
H62 H 0.7359 0.2626 -0.1242 0.077 Uiso 1 1 calc R
N1 N 0.6913(2) 0.47198(18) 0.25223(10) 0.0190(5) Uani 1 1 d .
N2 N 0.5658(2) 0.51613(19) 0.17696(10) 0.0209(5) Uani 1 1 d .
N3 N 0.5276(2) 0.40395(19) 0.10770(11) 0.0209(6) Uani 1 1 d .
N4 N 0.6199(2) 0.25073(17) 0.11643(11) 0.0183(5) Uani 1 1 d .
H4 H 0.6585 0.2898 0.1278 0.022 Uiso 1 1 calc R
N5 N 0.8441(2) 0.24731(17) 0.09158(10) 0.0172(5) Uani 1 1 d .
H5A H 0.8132 0.2877 0.1062 0.021 Uiso 1 1 calc R
N6 N 0.9180(2) 0.39961(18) 0.06344(10) 0.0182(5) Uani 1 1 d .
N7 N 0.9399(2) 0.51183(19) 0.13328(10) 0.0216(6) Uani 1 1 d .
N8 N 0.9016(2) 0.46885(17) 0.22763(10) 0.0183(5) Uani 1 1 d .
N9 N 0.7204(2) 0.50822(18) 0.07873(10) 0.0218(6) Uani 1 1 d .
N10 N 0.6408(2) 0.75168(18) 0.21570(11) 0.0220(6) Uani 1 1 d .
N11 N 0.8652(2) 0.71555(19) 0.24532(11) 0.0213(6) Uani 1 1 d .
N12 N 0.7324(3) 0.2570(3) -0.05377(16) 0.0494(10) Uani 1 1 d .
O1 O 0.75458(19) 0.37037(14) 0.15762(7) 0.0218(5) Uani 1 1 d .
O2 O 0.76307(19) 0.59783(14) 0.17553(8) 0.0222(5) Uani 1 1 d .
Zn1 Zn 0.77548(3) 0.71344(3) 0.186158(15) 0.01998(9) Uani 1 1 d .
I1 I 0.82428(2) 0.805151(15) 0.117129(9) 0.03029(6) Uani 1 1 d .
U1 U 0.759947(7) 0.482246(6) 0.168919(3) 0.01494(3) Uani 1 1 d .

loop_
_atom_site_aniso_label
_atom_site_aniso_U_11
_atom_site_aniso_U_22
_atom_site_aniso_U_33
_atom_site_aniso_U_23
_atom_site_aniso_U_13
_atom_site_aniso_U_12
C1 0.0246(16) 0.0217(15) 0.0138(13) -0.0016(11) -0.0009(12) -0.0041(13)
C2 0.0335(16) 0.0298(18) 0.0134(14) -0.0031(14) 0.0024(14) -0.0025(13)
C3 0.0311(17) 0.033(2) 0.0187(16) -0.0061(15) 0.0070(13) 0.0008(15)
C4 0.0243(15) 0.0245(17) 0.0204(16) -0.0031(15) 0.0022(12) -0.0002(15)
C5 0.0233(16) 0.026(2) 0.0231(17) -0.0042(14) 0.0011(13) 0.0019(13)
C6 0.0233(15) 0.0184(17) 0.0201(16) -0.0001(12) -0.0021(13) 0.0009(12)
C7 0.0250(17) 0.0261(18) 0.0243(18) -0.0034(14) -0.0005(14) 0.0026(14)
C8 0.0293(18) 0.0250(19) 0.0277(19) 0.0009(15) -0.0026(15) 0.0059(14)
C9 0.039(2) 0.030(2) 0.042(2) 0.0018(17) -0.0017(18) 0.0124(17)
C10 0.0244(17) 0.030(2) 0.0248(18) 0.0013(15) -0.0044(14) 0.0029(14)
C11 0.042(2) 0.033(2) 0.033(2) 0.0032(16) -0.0130(18) 0.0070(18)
C12 0.0201(14) 0.028(2) 0.0228(16) -0.0010(13) -0.0020(12) 0.0026(12)
C13 0.0156(13) 0.0237(16) 0.0226(16) 0.0000(15) 0.0007(11) 0.0036(14)
C14 0.0172(15) 0.0244(17) 0.0148(15) 0.0016(13) 0.0003(11) 0.0014(12)
C15 0.0186(15) 0.0205(17) 0.0165(15) 0.0004(12) -0.0020(12) -0.0007(12)
C16 0.0226(16) 0.0246(18) 0.0187(16) -0.0028(14) -0.0011(12) -0.0041(13)
C17 0.0262(17) 0.0236(17) 0.0186(16) -0.0001(13) 0.0004(13) -0.0034(13)
C18 0.0225(16) 0.0195(16) 0.0159(15) 0.0018(13) 0.0000(12) 0.0006(12)
C19 0.0236(16) 0.0170(14) 0.0195(14) 0.0027(11) -0.0041(13) 0.0019(13)
C20 0.0274(17) 0.0294(17) 0.0201(15) 0.0019(13) -0.0026(13) -0.0033(15)
C21 0.0314(18) 0.0180(15) 0.0335(17) 0.0010(13) -0.0021(16) -0.0013(14)
C22 0.0234(16) 0.0182(16) 0.0208(16) -0.0009(13) -0.0021(13) 0.0006(13)
C23 0.0248(17) 0.0207(17) 0.0264(18) -0.0038(14) 0.0002(14) 0.0025(13)
C24 0.0232(16) 0.0273(19) 0.0233(17) -0.0044(14) 0.0000(13) 0.0043(13)
C25 0.0190(15) 0.0251(18) 0.0149(15) -0.0017(13) 0.0004(12) 0.0033(12)
C26 0.0175(15) 0.0275(18) 0.0166(15) -0.0021(13) -0.0005(12) 0.0035(13)
C27 0.0164(13) 0.0236(17) 0.0195(15) -0.0015(14) 0.0020(11) 0.0032(14)
C28 0.0264(15) 0.024(2) 0.0156(16) 0.0005(12) 0.0039(12) 0.0015(12)
C29 0.0281(18) 0.0271(19) 0.0213(17) 0.0041(14) 0.0055(14) 0.0061(14)
C30 0.050(2) 0.033(2) 0.025(2) 0.0052(16) 0.0128(18) 0.0066(18)
C31 0.0263(17) 0.0242(19) 0.0276(19) 0.0024(15) 0.0055(14) 0.0022(14)
C32 0.040(2) 0.026(2) 0.038(2) 0.0055(17) 0.0063(17) -0.0023(16)
C33 0.0236(17) 0.0271(19) 0.0212(18) -0.0020(14) 0.0063(13) -0.0019(14)
C34 0.0169(14) 0.0228(19) 0.0187(16) 0.0006(13) 0.0037(11) 0.0006(12)
C35 0.0231(13) 0.0217(16) 0.0218(16) -0.0015(16) 0.0034(13) -0.0023(13)
C36 0.0224(15) 0.024(2) 0.0193(16) -0.0028(13) 0.0014(12) 0.0000(12)
C37 0.0207(15) 0.024(2) 0.0278(18) -0.0032(13) -0.0033(13) -0.0013(12)
C38 0.0229(15) 0.028(2) 0.0185(16) -0.0013(13) -0.0080(12) 0.0012(13)
C39 0.0240(16) 0.0170(15) 0.0157(15) -0.0042(12) -0.0024(12) 0.0013(12)
C40 0.0268(17) 0.0252(18) 0.0121(15) 0.0010(12) -0.0040(13) -0.0019(14)
C41 0.0334(19) 0.036(2) 0.0144(17) 0.0025(14) -0.0043(14) 0.0014(16)
C42 0.0320(18) 0.0211(17) 0.0220(16) 0.0019(13) -0.0023(14) -0.0017(14)
C43 0.040(2) 0.0280(19) 0.0232(18) 0.0014(14) 0.0034(15) 0.0071(15)
C44 0.071(3) 0.045(3) 0.028(2) 0.0111(18) -0.004(2) 0.020(2)
C45 0.078(3) 0.065(4) 0.0148(18) 0.0013(19) -0.015(2) 0.019(3)
C46 0.040(2) 0.047(3) 0.0194(18) -0.0069(16) -0.0021(15) 0.0052(18)
C47 0.0194(16) 0.0332(19) 0.0220(17) -0.0019(15) 0.0009(13) -0.0003(13)
C48 0.033(2) 0.035(2) 0.0221(19) 0.0009(16) 0.0030(15) 0.0078(16)
C49 0.039(2) 0.040(2) 0.027(2) -0.0003(18) 0.0083(17) 0.0104(18)
C50 0.031(2) 0.036(2) 0.037(2) -0.0075(18) 0.0078(16) 0.0117(17)
C51 0.036(2) 0.032(2) 0.039(2) -0.0004(18) -0.0025(18) 0.0136(17)
C52 0.038(2) 0.0248(19) 0.0275(19) 0.0016(16) -0.0006(16) 0.0077(16)
C53 0.0348(19) 0.0201(17) 0.0225(17) -0.0011(14) -0.0039(14) 0.0016(14)
C54 0.0356(19) 0.0271(19) 0.026(2) -0.0066(14) -0.0078(14) 0.0071(15)
C55 0.0263(17) 0.050(3) 0.032(2) -0.012(2) -0.0109(18) 0.0051(15)
C56 0.028(2) 0.045(3) 0.046(3) -0.013(2) -0.0036(17) -0.0153(18)
C57 0.036(2) 0.028(2) 0.035(2) -0.0035(17) 0.0036(17) -0.0108(16)
C58 0.0226(19) 0.063(3) 0.049(3) -0.011(2) -0.0071(17) 0.0016(18)
C59 0.0233(19) 0.057(3) 0.054(3) -0.001(2) -0.0024(18) -0.0019(18)
C60 0.029(2) 0.064(3) 0.066(4) -0.017(3) -0.012(2) 0.007(2)
C61 0.042(3) 0.102(5) 0.049(3) -0.022(3) -0.016(2) 0.020(3)
C62 0.042(3) 0.096(5) 0.054(3) 0.019(3) -0.014(2) 0.010(3)
N1 0.0216(12) 0.0196(14) 0.0157(13) -0.0011(10) -0.0008(10) -0.0006(11)
N2 0.0256(12) 0.0210(13) 0.0160(13) -0.0011(12) -0.0031(10) -0.0037(12)
N3 0.0192(13) 0.0251(15) 0.0183(14) -0.0020(11) 0.0009(11) 0.0031(11)
N4 0.0171(13) 0.0186(14) 0.0194(14) 0.0001(11) -0.0013(11) -0.0002(10)
N5 0.0197(13) 0.0179(14) 0.0140(13) 0.0007(10) 0.0016(10) 0.0000(10)
N6 0.0189(13) 0.0218(14) 0.0138(13) 0.0006(11) 0.0036(10) -0.0003(11)
N7 0.0270(13) 0.0213(14) 0.0164(13) -0.0028(12) 0.0010(10) 0.0011(12)
N8 0.0242(13) 0.0180(15) 0.0126(12) -0.0021(10) -0.0007(10) -0.0004(10)
N9 0.0210(13) 0.0266(15) 0.0179(13) 0.0009(11) 0.0001(10) 0.0032(11)
N10 0.0269(14) 0.0187(14) 0.0203(14) -0.0029(11) 0.0005(11) 0.0035(11)
N11 0.0222(13) 0.0195(15) 0.0224(15) -0.0042(11) 0.0008(11) -0.0003(11)
N12 0.0334(19) 0.057(2) 0.058(2) 0.0003(19) -0.0141(19) 0.0085(18)
O1 0.0222(11) 0.0290(12) 0.0141(10) -0.0002(8) -0.0022(9) -0.0011(10)
O2 0.0259(11) 0.0254(11) 0.0152(10) -0.0008(8) 0.0019(10) 0.0019(10)
Zn1 0.0258(2) 0.0166(2) 0.01750(19) 0.00012(15) 0.00138(16) 0.00103(16)
I1 0.04316(14) 0.02423(11) 0.02346(11) 0.00537(9) 0.00539(10) -0.00059(10)
U1 0.01770(4) 0.01659(4) 0.01052(4) -0.00139(4) -0.00028(4) -0.00068(4)

loop_
_atom_type_symbol
_atom_type_description
_atom_type_scat_dispersion_real
_atom_type_scat_dispersion_imag
_atom_type_scat_source
C C 0.0181 0.0091 'International Tables Vol C Tables 4.2.6.8 and 6.1.1.4'
H H 0.0000 0.0000 'International Tables Vol C Tables 4.2.6.8 and 6.1.1.4'
N N 0.0311 0.0180 'International Tables Vol C Tables 4.2.6.8 and 6.1.1.4'
O O 0.0492 0.0322 'International Tables Vol C Tables 4.2.6.8 and 6.1.1.4'
Zn Zn -1.5491 0.6778 'International Tables Vol C Tables 4.2.6.8 and 6.1.1.4'
I I -0.3257 6.8362 'International Tables Vol C Tables 4.2.6.8 and 6.1.1.4'
U U -4.3638 13.4090 'International Tables Vol C Tables 4.2.6.8 and 6.1.1.4'

loop_
_geom_angle_atom_site_label_1
_geom_angle_atom_site_label_2
_geom_angle_atom_site_label_3
_geom_angle
N1 C1 C2 110.5(3)
N1 C1 C40 120.5(3)
C2 C1 C40 128.9(3)
C3 C2 C1 107.0(3)
C3 C2 H2 126.5
C1 C2 H2 126.5
C2 C3 C4 105.8(3)
C2 C3 H3 127.1
C4 C3 H3 127.1
N1 C4 C3 110.8(3)
N1 C4 C5 119.8(3)
C3 C4 C5 129.3(3)
N2 C5 C4 121.1(3)
N2 C5 H5 119.5
C4 C5 H5 119.5
C13 C6 C7 119.6(3)
C13 C6 N2 118.0(3)
C7 C6 N2 122.5(3)
C8 C7 C6 121.4(3)
C8 C7 H7 119.3
C6 C7 H7 119.3
C7 C8 C10 119.4(3)
C7 C8 C9 120.2(4)
C10 C8 C9 120.4(4)
C8 C9 H9A 109.5
C8 C9 H9B 109.5
H9A C9 H9B 109.5
C8 C9 H9C 109.5
H9A C9 H9C 109.5
H9B C9 H9C 109.5
C12 C10 C8 118.8(3)
C12 C10 C11 119.6(4)
C8 C10 C11 121.6(3)
C10 C11 H11A 109.5
C10 C11 H11B 109.5
H11A C11 H11B 109.5
C10 C11 H11C 109.5
H11A C11 H11C 109.5
H11B C11 H11C 109.5
C10 C12 C13 121.9(3)
C10 C12 H12 119.0
C13 C12 H12 119.0
C6 C13 C12 118.8(3)
C6 C13 N3 117.5(3)
C12 C13 N3 123.7(3)
N3 C14 C15 121.3(3)
N3 C14 H14 119.4
C15 C14 H14 119.4
C16 C15 N4 107.8(3)
C16 C15 C14 131.1(3)
N4 C15 C14 121.1(3)
C15 C16 C17 107.4(3)
C15 C16 H16 126.3
C17 C16 H16 126.3
C18 C17 C16 107.4(3)
C18 C17 H17 126.3
C16 C17 H17 126.3
N4 C18 C17 108.0(3)
N4 C18 C19 122.2(3)
C17 C18 C19 129.7(3)
C22 C19 C18 108.6(3)
C22 C19 C21 109.5(3)
C18 C19 C21 109.5(3)
C22 C19 C20 110.4(3)
C18 C19 C20 110.5(3)
C21 C19 C20 108.4(3)
C19 C20 H20A 109.5
C19 C20 H20B 109.5
H20A C20 H20B 109.5
C19 C20 H20C 109.5
H20A C20 H20C 109.5
H20B C20 H20C 109.5
C19 C21 H21A 109.5
C19 C21 H21B 109.5
H21A C21 H21B 109.5
C19 C21 H21C 109.5
H21A C21 H21C 109.5
H21B C21 H21C 109.5
N5 C22 C23 106.9(3)
N5 C22 C19 122.0(3)
C23 C22 C19 131.1(3)
C22 C23 C24 107.8(3)
C22 C23 H23 126.1
C24 C23 H23 126.1
C25 C24 C23 107.8(3)
C25 C24 H24 126.1
C23 C24 H24 126.1
C24 C25 N5 107.3(3)
C24 C25 C26 131.7(3)
N5 C25 C26 121.0(3)
N6 C26 C25 120.6(3)
N6 C26 H26 119.7
C25 C26 H26 119.7
N6 C27 C28 124.2(3)
N6 C27 C34 117.3(3)
C28 C27 C34 118.4(3)
C29 C28 C27 121.8(3)
C29 C28 H28 119.1
C27 C28 H28 119.1
C28 C29 C31 118.8(3)
C28 C29 C30 120.2(4)
C31 C29 C30 121.0(4)
C29 C30 H30A 109.5
C29 C30 H30B 109.5
H30A C30 H30B 109.5
C29 C30 H30C 109.5
H30A C30 H30C 109.5
H30B C30 H30C 109.5
C33 C31 C29 119.6(4)
C33 C31 C32 119.5(4)
C29 C31 C32 120.9(4)
C31 C32 H32A 109.5
C31 C32 H32B 109.5
H32A C32 H32B 109.5
C31 C32 H32C 109.5
H32A C32 H32C 109.5
H32B C32 H32C 109.5
C34 C33 C31 121.0(3)
C34 C33 H33 119.5
C31 C33 H33 119.5
C33 C34 C27 120.4(3)
C33 C34 N7 122.4(3)
C27 C34 N7 117.2(3)
N7 C35 C36 120.9(3)
N7 C35 H35 119.5
C36 C35 H35 119.5
N8 C36 C37 110.8(3)
N8 C36 C35 119.5(3)
C37 C36 C35 129.5(3)
C38 C37 C36 106.2(3)
C38 C37 H37 126.9
C36 C37 H37 126.9
C37 C38 C39 106.9(3)
C37 C38 H38 126.6
C39 C38 H38 126.6
N8 C39 C38 110.5(3)
N8 C39 C40 121.3(3)
C38 C39 C40 128.2(3)
C39 C40 C1 109.9(3)
C39 C40 C41 110.4(3)
C1 C40 C41 110.4(3)
C39 C40 C42 109.2(3)
C1 C40 C42 108.9(3)
C41 C40 C42 108.0(3)
C40 C41 H41A 109.5
C40 C41 H41B 109.5
H41A C41 H41B 109.5
C40 C41 H41C 109.5
H41A C41 H41C 109.5
H41B C41 H41C 109.5
C40 C42 H42A 109.5
C40 C42 H42B 109.5
H42A C42 H42B 109.5
C40 C42 H42C 109.5
H42A C42 H42C 109.5
H42B C42 H42C 109.5
N9 C43 C44 122.7(4)
N9 C43 H43 118.6
C44 C43 H43 118.6
C43 C44 C45 118.2(4)
C43 C44 H44 120.9
C45 C44 H44 120.9
C46 C45 C44 119.6(4)
C46 C45 H45 120.2
C44 C45 H45 120.2
C45 C46 C47 118.4(4)
C45 C46 H46 120.8
C47 C46 H46 120.8
N9 C47 C46 123.4(4)
N9 C47 H47 118.3
C46 C47 H47 118.3
N10 C48 C49 122.6(4)
N10 C48 H48 118.7
C49 C48 H48 118.7
C50 C49 C48 118.6(4)
C50 C49 H49 120.7
C48 C49 H49 120.7
C51 C50 C49 119.2(4)
C51 C50 H50 120.4
C49 C50 H50 120.4
C50 C51 C52 118.7(4)
C50 C51 H51 120.6
C52 C51 H51 120.6
N10 C52 C51 122.9(4)
N10 C52 H52 118.6
C51 C52 H52 118.6
N11 C53 C54 121.7(4)
N11 C53 H53 119.2
C54 C53 H53 119.2
C55 C54 C53 119.2(4)
C55 C54 H54 120.4
C53 C54 H54 120.4
C56 C55 C54 119.8(4)
C56 C55 H55 120.1
C54 C55 H55 120.1
C55 C56 C57 118.6(4)
C55 C56 H56 120.7
C57 C56 H56 120.7
N11 C57 C56 122.3(4)
N11 C57 H57 118.9
C56 C57 H57 118.9
N12 C58 C59 124.7(5)
N12 C58 H58 117.6
C59 C58 H58 117.6
C60 C59 C58 118.5(5)
C60 C59 H59 120.8
C58 C59 H59 120.8
C61 C60 C59 118.5(6)
C61 C60 H60 120.8
C59 C60 H60 120.8
C60 C61 C62 118.6(5)
C60 C61 H61 120.7
C62 C61 H61 120.7
N12 C62 C61 124.9(6)
N12 C62 H62 117.6
C61 C62 H62 117.6
C1 N1 C4 105.8(3)
C1 N1 U1 135.3(2)
C4 N1 U1 114.7(2)
C5 N2 C6 118.9(3)
C5 N2 U1 112.7(2)
C6 N2 U1 125.7(2)
C14 N3 C13 119.8(3)
C18 N4 C15 109.4(3)
C18 N4 H4 125.3
C15 N4 H4 125.3
C22 N5 C25 110.2(3)
C22 N5 H5A 124.9
C25 N5 H5A 124.9
C26 N6 C27 120.7(3)
C35 N7 C34 117.0(3)
C35 N7 U1 114.3(2)
C34 N7 U1 126.6(2)
C39 N8 C36 105.7(3)
C39 N8 U1 136.7(2)
C36 N8 U1 116.5(2)
C47 N9 C43 117.7(3)
C47 N9 U1 121.9(2)
C43 N9 U1 120.0(2)
C52 N10 C48 118.0(3)
C52 N10 Zn1 123.2(3)
C48 N10 Zn1 118.7(3)
C57 N11 C53 118.5(3)
C57 N11 Zn1 122.5(3)
C53 N11 Zn1 118.6(2)
C58 N12 C62 114.9(5)
U1 O2 Zn1 175.07(15)
O2 Zn1 N11 101.02(11)
O2 Zn1 N10 106.66(11)
N11 Zn1 N10 100.28(12)
O2 Zn1 I1 119.48(7)
N11 Zn1 I1 117.17(9)
N10 Zn1 I1 110.08(9)
O1 U1 O2 175.72(10)
O1 U1 N1 94.37(9)
O2 U1 N1 89.17(9)
O1 U1 N8 93.00(10)
O2 U1 N8 90.46(10)
N1 U1 N8 70.17(9)
O1 U1 N9 89.49(9)
O2 U1 N9 86.24(9)
N1 U1 N9 146.57(8)
N8 U1 N9 142.86(9)
O1 U1 N7 98.80(10)
O2 U1 N7 80.38(10)
N1 U1 N7 133.91(9)
N8 U1 N7 65.22(9)
N9 U1 N7 77.78(9)
O1 U1 N2 100.64(10)
O2 U1 N2 78.67(10)
N1 U1 N2 65.20(9)
N8 U1 N2 134.03(9)
N9 U1 N2 81.44(8)
N7 U1 N2 151.27(9)

loop_
_geom_bond_atom_site_label_1
_geom_bond_atom_site_label_2
_geom_bond_distance
C1 N1 1.367(4)
C1 C2 1.406(5)
C1 C40 1.518(5)
C2 C3 1.396(5)
C2 H2 0.9500
C3 C4 1.408(5)
C3 H3 0.9500
C4 N1 1.377(5)
C4 C5 1.420(5)
C5 N2 1.292(5)
C5 H5 0.9500
C6 C13 1.395(5)
C6 C7 1.400(5)
C6 N2 1.428(4)
C7 C8 1.394(5)
C7 H7 0.9500
C8 C10 1.405(5)
C8 C9 1.508(5)
C9 H9A 0.9800
C9 H9B 0.9800
C9 H9C 0.9800
C10 C12 1.398(5)
C10 C11 1.506(5)
C11 H11A 0.9800
C11 H11B 0.9800
C11 H11C 0.9800
C12 C13 1.402(5)
C12 H12 0.9500
C13 N3 1.410(5)
C14 N3 1.266(5)
C14 C15 1.442(5)
C14 H14 0.9500
C15 C16 1.373(5)
C15 N4 1.378(4)
C16 C17 1.413(5)
C16 H16 0.9500
C17 C18 1.380(5)
C17 H17 0.9500
C18 N4 1.363(4)
C18 C19 1.518(5)
C19 C22 1.515(5)
C19 C21 1.538(4)
C19 C20 1.548(4)
C20 H20A 0.9800
C20 H20B 0.9800
C20 H20C 0.9800
C21 H21A 0.9800
C21 H21B 0.9800
C21 H21C 0.9800
C22 N5 1.366(4)
C22 C23 1.395(5)
C23 C24 1.408(5)
C23 H23 0.9500
C24 C25 1.375(5)
C24 H24 0.9500
C25 N5 1.383(4)
C25 C26 1.436(5)
C26 N6 1.282(5)
C26 H26 0.9500
C27 N6 1.400(5)
C27 C28 1.401(5)
C27 C34 1.402(5)
C28 C29 1.397(5)
C28 H28 0.9500
C29 C31 1.407(6)
C29 C30 1.511(5)
C30 H30A 0.9800
C30 H30B 0.9800
C30 H30C 0.9800
C31 C33 1.396(5)
C31 C32 1.521(5)
C32 H32A 0.9800
C32 H32B 0.9800
C32 H32C 0.9800
C33 C34 1.385(5)
C33 H33 0.9500
C34 N7 1.425(4)
C35 N7 1.295(4)
C35 C36 1.421(5)
C35 H35 0.9500
C36 N8 1.381(4)
C36 C37 1.401(5)
C37 C38 1.394(5)
C37 H37 0.9500
C38 C39 1.407(5)
C38 H38 0.9500
C39 N8 1.368(4)
C39 C40 1.505(5)
C40 C41 1.529(4)
C40 C42 1.543(5)
C41 H41A 0.9800
C41 H41B 0.9800
C41 H41C 0.9800
C42 H42A 0.9800
C42 H42B 0.9800
C42 H42C 0.9800
C43 N9 1.350(5)
C43 C44 1.380(6)
C43 H43 0.9500
C44 C45 1.401(7)
C44 H44 0.9500
C45 C46 1.375(7)
C45 H45 0.9500
C46 C47 1.377(5)
C46 H46 0.9500
C47 N9 1.346(5)
C47 H47 0.9500
C48 N10 1.339(5)
C48 C49 1.387(6)
C48 H48 0.9500
C49 C50 1.378(6)
C49 H49 0.9500
C50 C51 1.378(6)
C50 H50 0.9500
C51 C52 1.378(6)
C51 H51 0.9500
C52 N10 1.336(5)
C52 H52 0.9500
C53 N11 1.345(5)
C53 C54 1.382(5)
C53 H53 0.9500
C54 C55 1.368(6)
C54 H54 0.9500
C55 C56 1.369(7)
C55 H55 0.9500
C56 C57 1.386(6)
C56 H56 0.9500
C57 N11 1.339(5)
C57 H57 0.9500
C58 N12 1.333(7)
C58 C59 1.381(7)
C58 H58 0.9500
C59 C60 1.374(8)
C59 H59 0.9500
C60 C61 1.371(9)
C60 H60 0.9500
C61 C62 1.376(9)
C61 H61 0.9500
C62 N12 1.337(8)
C62 H62 0.9500
N1 U1 2.499(3)
N2 U1 2.645(3)
N4 H4 0.8800
N5 H5A 0.8800
N7 U1 2.632(3)
N8 U1 2.502(3)
N9 U1 2.602(3)
N10 Zn1 2.067(3)
N11 Zn1 2.034(3)
O1 U1 1.867(2)
O2 U1 1.909(2)
O2 Zn1 1.930(2)
Zn1 I1 2.5282(5)

loop_
_geom_torsion_atom_site_label_1
_geom_torsion_atom_site_label_2
_geom_torsion_atom_site_label_3
_geom_torsion_atom_site_label_4
_geom_torsion
N1 C1 C2 C3 0.8(4)
C40 C1 C2 C3 -177.2(3)
C1 C2 C3 C4 -0.2(4)
C2 C3 C4 N1 -0.5(4)
C2 C3 C4 C5 176.6(4)
N1 C4 C5 N2 -3.3(6)
C3 C4 C5 N2 179.9(4)
C13 C6 C7 C8 0.0(6)
N2 C6 C7 C8 179.4(3)
C6 C7 C8 C10 -2.7(6)
C6 C7 C8 C9 176.8(4)
C7 C8 C10 C12 2.4(6)
C9 C8 C10 C12 -177.1(4)
C7 C8 C10 C11 -178.4(4)
C9 C8 C10 C11 2.1(6)
C8 C10 C12 C13 0.5(6)
C11 C10 C12 C13 -178.7(4)
C7 C6 C13 C12 2.9(5)
N2 C6 C13 C12 -176.5(3)
C7 C6 C13 N3 -176.7(3)
N2 C6 C13 N3 3.8(5)
C10 C12 C13 C6 -3.2(5)
C10 C12 C13 N3 176.4(3)
N3 C14 C15 C16 177.3(4)
N3 C14 C15 N4 -0.9(5)
N4 C15 C16 C17 -0.8(4)
C14 C15 C16 C17 -179.2(4)
C15 C16 C17 C18 0.5(4)
C16 C17 C18 N4 -0.1(4)
C16 C17 C18 C19 -177.0(3)
N4 C18 C19 C22 -67.7(4)
C17 C18 C19 C22 108.8(4)
N4 C18 C19 C21 172.7(3)
C17 C18 C19 C21 -10.8(5)
N4 C18 C19 C20 53.4(4)
C17 C18 C19 C20 -130.1(4)
C18 C19 C22 N5 60.5(4)
C21 C19 C22 N5 -179.9(3)
C20 C19 C22 N5 -60.7(4)
C18 C19 C22 C23 -115.8(4)
C21 C19 C22 C23 3.7(5)
C20 C19 C22 C23 123.0(4)
N5 C22 C23 C24 0.0(4)
C19 C22 C23 C24 176.8(3)
C22 C23 C24 C25 0.0(4)
C23 C24 C25 N5 0.1(4)
C23 C24 C25 C26 178.6(4)
C24 C25 C26 N6 -175.5(4)
N5 C25 C26 N6 2.8(5)
N6 C27 C28 C29 179.7(3)
C34 C27 C28 C29 1.3(5)
C27 C28 C29 C31 0.7(5)
C27 C28 C29 C30 179.9(3)
C28 C29 C31 C33 -1.6(5)
C30 C29 C31 C33 179.2(4)
C28 C29 C31 C32 179.2(3)
C30 C29 C31 C32 0.0(6)
C29 C31 C33 C34 0.5(6)
C32 C31 C33 C34 179.7(3)
C31 C33 C34 C27 1.4(5)
C31 C33 C34 N7 -178.7(3)
N6 C27 C34 C33 179.2(3)
C28 C27 C34 C33 -2.3(5)
N6 C27 C34 N7 -0.6(4)
C28 C27 C34 N7 177.9(3)
N7 C35 C36 N8 -1.2(5)
N7 C35 C36 C37 173.3(4)
N8 C36 C37 C38 0.0(4)
C35 C36 C37 C38 -174.9(4)
C36 C37 C38 C39 0.0(4)
C37 C38 C39 N8 0.0(4)
C37 C38 C39 C40 178.5(3)
N8 C39 C40 C1 -52.4(4)
C38 C39 C40 C1 129.3(4)
N8 C39 C40 C41 -174.4(3)
C38 C39 C40 C41 7.3(5)
N8 C39 C40 C42 67.0(4)
C38 C39 C40 C42 -111.3(4)
N1 C1 C40 C39 59.5(4)
C2 C1 C40 C39 -122.8(4)
N1 C1 C40 C41 -178.5(3)
C2 C1 C40 C41 -0.7(5)
N1 C1 C40 C42 -60.1(4)
C2 C1 C40 C42 117.7(4)
N9 C43 C44 C45 0.8(7)
C43 C44 C45 C46 -0.8(8)
C44 C45 C46 C47 0.3(8)
C45 C46 C47 N9 0.2(6)
N10 C48 C49 C50 0.0(7)
C48 C49 C50 C51 1.5(7)
C49 C50 C51 C52 -1.6(7)
C50 C51 C52 N10 0.2(7)
N11 C53 C54 C55 -1.2(6)
C53 C54 C55 C56 -0.5(6)
C54 C55 C56 C57 1.5(7)
C55 C56 C57 N11 -0.9(7)
N12 C58 C59 C60 -0.7(7)
C58 C59 C60 C61 0.5(7)
C59 C60 C61 C62 0.1(7)
C60 C61 C62 N12 -0.7(8)
C2 C1 N1 C4 -1.1(4)
C40 C1 N1 C4 177.1(3)
C2 C1 N1 U1 153.6(3)
C40 C1 N1 U1 -28.3(5)
C3 C4 N1 C1 0.9(4)
C5 C4 N1 C1 -176.4(3)
C3 C4 N1 U1 -159.7(3)
C5 C4 N1 U1 22.9(4)
C4 C5 N2 C6 -179.0(3)
C4 C5 N2 U1 -16.7(4)
C13 C6 N2 C5 -136.8(4)
C7 C6 N2 C5 43.8(5)
C13 C6 N2 U1 63.4(4)
C7 C6 N2 U1 -116.0(3)
C15 C14 N3 C13 178.5(3)
C6 C13 N3 C14 146.1(3)
C12 C13 N3 C14 -33.6(5)
C17 C18 N4 C15 -0.4(4)
C19 C18 N4 C15 176.7(3)
C16 C15 N4 C18 0.8(4)
C14 C15 N4 C18 179.3(3)
C23 C22 N5 C25 0.0(4)
C19 C22 N5 C25 -177.1(3)
C24 C25 N5 C22 -0.1(4)
C26 C25 N5 C22 -178.8(3)
C25 C26 N6 C27 -179.2(3)
C28 C27 N6 C26 38.9(5)
C34 C27 N6 C26 -142.7(3)
C36 C35 N7 C34 179.9(3)
C36 C35 N7 U1 14.9(4)
C33 C34 N7 C35 -53.5(5)
C27 C34 N7 C35 126.4(3)
C33 C34 N7 U1 109.4(3)
C27 C34 N7 U1 -70.8(4)
C38 C39 N8 C36 -0.1(4)
C40 C39 N8 C36 -178.6(3)
C38 C39 N8 U1 -167.2(2)
C40 C39 N8 U1 14.2(5)
C37 C36 N8 C39 0.1(4)
C35 C36 N8 C39 175.5(3)
C37 C36 N8 U1 170.3(2)
C35 C36 N8 U1 -14.3(4)
C46 C47 N9 C43 -0.2(5)
C46 C47 N9 U1 -173.1(3)
C44 C43 N9 C47 -0.4(6)
C44 C43 N9 U1 172.7(4)
C51 C52 N10 C48 1.3(6)
C51 C52 N10 Zn1 -178.5(3)
C49 C48 N10 C52 -1.4(6)
C49 C48 N10 Zn1 178.4(3)
C56 C57 N11 C53 -0.7(6)
C56 C57 N11 Zn1 172.9(3)
C54 C53 N11 C57 1.8(6)
C54 C53 N11 Zn1 -172.1(3)
C59 C58 N12 C62 0.1(7)
C61 C62 N12 C58 0.6(8)
U1 O2 Zn1 N11 -12.1(17)
U1 O2 Zn1 N10 -116.4(16)
U1 O2 Zn1 I1 118.0(16)
C57 N11 Zn1 O2 159.3(3)
C53 N11 Zn1 O2 -27.1(3)
C57 N11 Zn1 N10 -91.3(3)
C53 N11 Zn1 N10 82.3(3)
C57 N11 Zn1 I1 27.7(3)
C53 N11 Zn1 I1 -158.7(2)
C52 N10 Zn1 O2 -116.0(3)
C48 N10 Zn1 O2 64.2(3)
C52 N10 Zn1 N11 139.1(3)
C48 N10 Zn1 N11 -40.7(3)
C52 N10 Zn1 I1 15.1(3)
C48 N10 Zn1 I1 -164.7(3)
Zn1 O2 U1 O1 -144.9(15)
Zn1 O2 U1 N1 69.2(16)
Zn1 O2 U1 N8 -0.9(16)
Zn1 O2 U1 N9 -143.9(16)
Zn1 O2 U1 N7 -65.7(16)
Zn1 O2 U1 N2 134.1(16)
C1 N1 U1 O1 86.3(3)
C4 N1 U1 O1 -120.7(2)
C1 N1 U1 O2 -96.1(3)
C4 N1 U1 O2 56.9(2)
C1 N1 U1 N8 -5.3(3)
C4 N1 U1 N8 147.7(3)
C1 N1 U1 N9 -178.0(3)
C4 N1 U1 N9 -25.0(3)
C1 N1 U1 N7 -20.4(4)
C4 N1 U1 N7 132.6(2)
C1 N1 U1 N2 -174.0(3)
C4 N1 U1 N2 -21.0(2)
C39 N8 U1 O1 -80.8(3)
C36 N8 U1 O1 113.0(2)
C39 N8 U1 O2 101.7(3)
C36 N8 U1 O2 -64.5(2)
C39 N8 U1 N1 12.7(3)
C36 N8 U1 N1 -153.4(3)
C39 N8 U1 N9 -173.9(3)
C36 N8 U1 N9 19.9(3)
C39 N8 U1 N7 -179.1(3)
C36 N8 U1 N7 14.7(2)
C39 N8 U1 N2 27.1(4)
C36 N8 U1 N2 -139.1(2)
C47 N9 U1 O1 -0.1(3)
C43 N9 U1 O1 -172.9(3)
C47 N9 U1 O2 179.9(3)
C43 N9 U1 O2 7.2(3)
C47 N9 U1 N1 -97.3(3)
C43 N9 U1 N1 89.9(3)
C47 N9 U1 N8 94.2(3)
C43 N9 U1 N8 -78.6(3)
C47 N9 U1 N7 99.0(3)
C43 N9 U1 N7 -73.8(3)
C47 N9 U1 N2 -101.0(3)
C43 N9 U1 N2 86.3(3)
C35 N7 U1 O1 -104.6(3)
C34 N7 U1 O1 92.2(3)
C35 N7 U1 O2 79.7(3)
C34 N7 U1 O2 -83.6(3)
C35 N7 U1 N1 0.3(3)
C34 N7 U1 N1 -163.0(2)
C35 N7 U1 N8 -15.3(2)
C34 N7 U1 N8 -178.6(3)
C35 N7 U1 N9 167.9(3)
C34 N7 U1 N9 4.6(3)
C35 N7 U1 N2 123.3(3)
C34 N7 U1 N2 -39.9(4)
C5 N2 U1 O1 109.5(3)
C6 N2 U1 O1 -89.6(3)
C5 N2 U1 O2 -74.8(3)
C6 N2 U1 O2 86.1(3)
C5 N2 U1 N1 19.6(2)
C6 N2 U1 N1 -179.5(3)
C5 N2 U1 N8 4.7(3)
C6 N2 U1 N8 165.6(2)
C5 N2 U1 N9 -162.6(3)
C6 N2 U1 N9 -1.8(3)
C5 N2 U1 N7 -118.7(3)
C6 N2 U1 N7 42.2(4)
